data_7013984
loop_
_publ_author_name
'Harvey, Benjamin G.'
'Basta, Rehan'
'Arif, Atta M.'
'Ernst, Richard D.'

_publ_section_title
;
 Syntheses and structural systematics of trialkylphosphine complexes of
 open titanocenes, zirconocenes and hafnocenes.
;
_journal_issue 8
_journal_name_full 'Dalton transactions (Cambridge, England : 2003)'
_journal_page_first 1221
_journal_page_last 1226
_journal_paper_doi 10.1039/b316911a
_journal_year 2004
_chemical_formula_sum 'C20 H37 Hf P'
_chemical_formula_weight 486.96
_chemical_name_systematic
;
?
;
_space_group_IT_number 2
_symmetry_cell_setting triclinic
_symmetry_space_group_name_Hall '-P 1'
_symmetry_space_group_name_H-M 'P -1'
_atom_sites_solution_hydrogens geom
_atom_sites_solution_primary direct
_atom_sites_solution_secondary difmap
_audit_creation_method SHELXL-97
_cell_angle_alpha 88.1613(20)
_cell_angle_beta 76.1834(19)
_cell_angle_gamma 88.4466(15)
_cell_formula_units_Z 2
_cell_length_a 7.8898(3)
_cell_length_b 8.6491(3)
_cell_length_c 15.5788(3)
_cell_measurement_reflns_used 13830
_cell_measurement_temperature 200(1)
_cell_measurement_theta_max 27.48
_cell_measurement_theta_min 1.02
_cell_volume 1031.59(6)
_computing_cell_refinement DENZO-SMN
_computing_data_collection 'Nonius COLLECT'
_computing_data_reduction DENZO-SMN
_computing_molecular_graphics 'WinGx, Ortep3'
_computing_structure_refinement 'SHELXL-97 (Sheldrick, 1997)'
_computing_structure_solution DIRDIF99
_diffrn_ambient_temperature 200(1)
_diffrn_measured_fraction_theta_full 0.944
_diffrn_measured_fraction_theta_max 0.944
_diffrn_measurement_device_type 'Nonius KappaCCD Diffractometer'
_diffrn_measurement_method 'Phi plus Omega scan'
_diffrn_radiation_monochromator graphite
_diffrn_radiation_source 'fine-focus sealed tube'
_diffrn_radiation_type MoK\a
_diffrn_radiation_wavelength 0.71073
_diffrn_reflns_av_R_equivalents 0.0219
_diffrn_reflns_av_sigmaI/netI 0.0439
_diffrn_reflns_limit_h_max 10
_diffrn_reflns_limit_h_min -8
_diffrn_reflns_limit_k_max 11
_diffrn_reflns_limit_k_min -10
_diffrn_reflns_limit_l_max 19
_diffrn_reflns_limit_l_min -19
_diffrn_reflns_number 6762
_diffrn_reflns_theta_full 27.48
_diffrn_reflns_theta_max 27.48
_diffrn_reflns_theta_min 3.51
_diffrn_standards_decay_% <2.0
_exptl_absorpt_coefficient_mu 5.131
_exptl_absorpt_correction_T_max 0.5133
_exptl_absorpt_correction_T_min 0.3276
_exptl_absorpt_correction_type multi-scan
_exptl_absorpt_process_details 'DENZO-SMN (Otwinowski & Minor, 1997)'
_exptl_crystal_colour 'dark brown'
_exptl_crystal_density_diffrn 1.568
_exptl_crystal_density_method 'not measured'
_exptl_crystal_description prism
_exptl_crystal_F_000 488
_exptl_crystal_size_max 0.28
_exptl_crystal_size_mid 0.20
_exptl_crystal_size_min 0.15
_refine_diff_density_max 0.857
_refine_diff_density_min -1.337
_refine_diff_density_rms 0.114
_refine_ls_extinction_coef 0.0012(5)
_refine_ls_extinction_expression Fc^*^=kFc[1+0.001xFc^2^\l^3^/sin(2\q)]^-1/4^
_refine_ls_extinction_method SHELXL
_refine_ls_goodness_of_fit_ref 1.099
_refine_ls_hydrogen_treatment mixed
_refine_ls_matrix_type full
_refine_ls_number_parameters 274
_refine_ls_number_reflns 4472
_refine_ls_number_restraints 0
_refine_ls_restrained_S_all 1.099
_refine_ls_R_factor_all 0.0262
_refine_ls_R_factor_gt 0.0235
_refine_ls_shift/su_max 0.001
_refine_ls_shift/su_mean 0.000
_refine_ls_structure_factor_coef Fsqd
_refine_ls_weighting_details 'calc w=1/[\s^2^(Fo^2^)+(0.0073P)^2^+1.3348P] where P=(Fo^2^+2Fc^2^)/3'
_refine_ls_weighting_scheme calc
_refine_ls_wR_factor_gt 0.0573
_refine_ls_wR_factor_ref 0.0589
_reflns_number_gt 4218
_reflns_number_total 4472
_reflns_threshold_expression >2sigma(I)
_cod_data_source_file b316911a.txt
_cod_data_source_block shelxl_d
_cod_depositor_comments
;
The following automatic conversions were performed:
'_exptl_absorpt_correction_type' value 'Multi-scan' changed to
'multi-scan' according to
'/home/saulius/struct/CIF-dictionaries/cif_core.dic' dictionary named
'cif_core.dic' version 2.4.1 from 2010-06-29.

Automatic conversion script
Id: cif_fix_enum 1527 2010-12-29 10:47:43Z saulius 
;
_cod_database_code 7013984

loop_
_symmetry_equiv_pos_as_xyz
'x, y, z'
'-x, -y, -z'

loop_
_atom_site_label
_atom_site_type_symbol
_atom_site_fract_x
_atom_site_fract_y
_atom_site_fract_z
_atom_site_U_iso_or_equiv
_atom_site_adp_type
_atom_site_occupancy
_atom_site_symmetry_multiplicity
_atom_site_calc_flag
_atom_site_refinement_flags
_atom_site_disorder_assembly
_atom_site_disorder_group
Hf1 Hf 0.163363(16) -0.158815(14) 0.211355(8) 0.01923(8) Uani 1 1 d . . .
P1 P 0.30596(11) -0.23383(10) 0.34768(5) 0.01909(18) Uani 1 1 d . . .
C1 C 0.4236(5) -0.2937(5) 0.1263(2) 0.0257(7) Uani 1 1 d . . .
H1A H 0.511(6) -0.236(5) 0.144(3) 0.034(11) Uiso 1 1 d . . .
H1B H 0.433(6) -0.405(5) 0.130(3) 0.034(11) Uiso 1 1 d . . .
C2 C 0.3379(4) -0.2267(4) 0.0639(2) 0.0222(7) Uani 1 1 d . . .
C3 C 0.2850(5) -0.0696(4) 0.0608(2) 0.0219(7) Uani 1 1 d . . .
H3 H 0.235(5) -0.046(5) 0.024(3) 0.028(11) Uiso 1 1 d . . .
C4 C 0.3043(4) 0.0552(4) 0.1141(2) 0.0211(7) Uani 1 1 d . . .
C5 C 0.3843(5) 0.0434(5) 0.1859(2) 0.0238(7) Uani 1 1 d . . .
H5A H 0.474(5) -0.013(4) 0.182(2) 0.019(10) Uiso 1 1 d . . .
H5B H 0.377(5) 0.114(5) 0.215(3) 0.018(10) Uiso 1 1 d . . .
C6 C 0.2901(5) -0.3300(5) -0.0023(2) 0.0328(9) Uani 1 1 d . . .
H6A H 0.1781 -0.2950 -0.0136 0.031(11) Uiso 1 1 calc R . .
H6B H 0.2803 -0.4367 0.0213 0.043(12) Uiso 1 1 calc R . .
H6C H 0.3808 -0.3256 -0.0576 0.046(13) Uiso 1 1 calc R . .
C7 C 0.2263(5) 0.2090(4) 0.0941(3) 0.0319(8) Uani 1 1 d . . .
H7A H 0.3140 0.2683 0.0514 0.049(13) Uiso 1 1 calc R . .
H7B H 0.1883 0.2667 0.1487 0.031(11) Uiso 1 1 calc R . .
H7C H 0.1258 0.1922 0.0690 0.038(12) Uiso 1 1 calc R . .
C8 C -0.0113(5) -0.3787(4) 0.2671(3) 0.0247(7) Uani 1 1 d . . .
H8A H -0.068(6) -0.355(5) 0.331(3) 0.039(12) Uiso 1 1 d . . .
H8B H 0.027(5) -0.468(5) 0.257(2) 0.022(10) Uiso 1 1 d . . .
C9 C -0.0818(4) -0.3100(4) 0.1981(2) 0.0213(7) Uani 1 1 d . . .
C10 C -0.1307(4) -0.1513(4) 0.1928(2) 0.0193(6) Uani 1 1 d . . .
H10 H -0.153(5) -0.122(4) 0.140(3) 0.023(10) Uiso 1 1 d . . .
C11 C -0.1173(4) -0.0264(4) 0.2479(2) 0.0206(7) Uani 1 1 d . . .
C12 C -0.0525(5) -0.0415(5) 0.3262(2) 0.0230(7) Uani 1 1 d . . .
H12A H -0.097(6) -0.112(5) 0.361(3) 0.032(12) Uiso 1 1 d . . .
H12B H -0.041(5) 0.043(5) 0.352(2) 0.019(9) Uiso 1 1 d . . .
C13 C -0.1040(5) -0.4124(4) 0.1251(2) 0.0287(8) Uani 1 1 d . . .
H13A H -0.2136 -0.4683 0.1444 0.044(13) Uiso 1 1 calc R . .
H13B H -0.0060 -0.4868 0.1113 0.021(9) Uiso 1 1 calc R . .
H13C H -0.1068 -0.3487 0.0723 0.032(11) Uiso 1 1 calc R . .
C14 C -0.1691(5) 0.1329(4) 0.2201(3) 0.0307(8) Uani 1 1 d . . .
H14A H -0.1637 0.1355 0.1566 0.023(10) Uiso 1 1 calc R . .
H14B H -0.0890 0.2088 0.2328 0.036(11) Uiso 1 1 calc R . .
H14C H -0.2885 0.1579 0.2529 0.039(12) Uiso 1 1 calc R . .
C15 C 0.1539(5) -0.2981(5) 0.4509(2) 0.0297(8) Uani 1 1 d . . .
H15A H 0.0666 -0.2140 0.4696 0.034(11) Uiso 1 1 calc R . .
H15B H 0.0905 -0.3880 0.4375 0.033(11) Uiso 1 1 calc R . .
C16 C 0.2312(6) -0.3437(6) 0.5294(3) 0.0440(11) Uani 1 1 d . . .
H16A H 0.3080 -0.4349 0.5148 0.072(18) Uiso 1 1 calc R . .
H16B H 0.1367 -0.3678 0.5811 0.065(16) Uiso 1 1 calc R . .
H16C H 0.2986 -0.2577 0.5425 0.043(13) Uiso 1 1 calc R . .
C17 C 0.4756(5) -0.3884(5) 0.3316(3) 0.0405(10) Uani 1 1 d . . .
H17A H 0.5705 -0.3594 0.2800 0.057(15) Uiso 1 1 calc R . .
H17B H 0.5257 -0.3944 0.3842 0.036(11) Uiso 1 1 calc R . .
C18 C 0.4131(8) -0.5466(6) 0.3171(4) 0.0630(15) Uani 1 1 d . . .
H18A H 0.3270 -0.5812 0.3702 0.09(2) Uiso 1 1 calc R . .
H18B H 0.5124 -0.6198 0.3053 0.09(2) Uiso 1 1 calc R . .
H18C H 0.3592 -0.5415 0.2665 0.056(15) Uiso 1 1 calc R . .
C19 C 0.4262(6) -0.0824(5) 0.3871(3) 0.0377(10) Uani 1 1 d . . .
H19A H 0.4811 -0.1283 0.4331 0.052(14) Uiso 1 1 calc R . .
H19B H 0.5210 -0.0463 0.3372 0.042(12) Uiso 1 1 calc R . .
C20 C 0.3144(8) 0.0563(5) 0.4249(3) 0.0500(13) Uani 1 1 d . . .
H20A H 0.2477 0.0947 0.3828 0.056(15) Uiso 1 1 calc R . .
H20B H 0.3896 0.1382 0.4358 0.067(16) Uiso 1 1 calc R . .
H20C H 0.2337 0.0255 0.4807 0.054(14) Uiso 1 1 calc R . .

loop_
_atom_site_aniso_label
_atom_site_aniso_U_11
_atom_site_aniso_U_22
_atom_site_aniso_U_33
_atom_site_aniso_U_23
_atom_site_aniso_U_13
_atom_site_aniso_U_12
Hf1 0.01863(10) 0.02049(10) 0.01906(10) -0.00014(5) -0.00562(6) 0.00060(6)
P1 0.0183(4) 0.0231(4) 0.0169(4) 0.0044(3) -0.0067(3) -0.0006(3)
C1 0.0219(18) 0.030(2) 0.0240(18) -0.0048(14) -0.0047(14) 0.0087(15)
C2 0.0208(16) 0.0280(18) 0.0165(16) -0.0032(13) -0.0018(13) 0.0017(14)
C3 0.0223(17) 0.0307(19) 0.0129(16) 0.0039(13) -0.0053(13) -0.0005(14)
C4 0.0211(17) 0.0232(17) 0.0163(16) 0.0062(12) 0.0005(13) -0.0036(13)
C5 0.0240(19) 0.0241(19) 0.0235(19) -0.0015(15) -0.0055(14) -0.0064(16)
C6 0.038(2) 0.036(2) 0.0242(19) -0.0119(16) -0.0072(16) 0.0003(17)
C7 0.033(2) 0.0230(18) 0.037(2) 0.0103(15) -0.0040(16) 0.0014(16)
C8 0.0260(18) 0.0158(17) 0.034(2) 0.0026(14) -0.0104(15) -0.0029(14)
C9 0.0163(15) 0.0240(17) 0.0248(18) -0.0001(13) -0.0067(13) -0.0043(13)
C10 0.0130(15) 0.0246(17) 0.0210(17) 0.0012(13) -0.0060(12) 0.0003(13)
C11 0.0108(14) 0.0229(17) 0.0270(17) -0.0002(13) -0.0024(12) 0.0023(12)
C12 0.0227(18) 0.0247(19) 0.0195(18) -0.0071(15) -0.0008(14) 0.0039(15)
C13 0.0281(19) 0.0280(19) 0.035(2) -0.0086(15) -0.0154(16) -0.0036(15)
C14 0.0246(19) 0.0215(18) 0.046(2) 0.0021(15) -0.0087(16) 0.0023(15)
C15 0.030(2) 0.037(2) 0.0216(18) 0.0110(15) -0.0062(15) -0.0071(17)
C16 0.057(3) 0.054(3) 0.023(2) 0.0172(18) -0.0146(19) -0.006(2)
C17 0.035(2) 0.055(3) 0.031(2) 0.0076(18) -0.0103(17) 0.019(2)
C18 0.091(4) 0.038(3) 0.057(3) 0.003(2) -0.017(3) 0.033(3)
C19 0.042(2) 0.049(3) 0.029(2) 0.0130(18) -0.0232(18) -0.022(2)
C20 0.091(4) 0.035(2) 0.033(2) -0.0005(18) -0.029(2) -0.021(2)

loop_
_atom_type_symbol
_atom_type_description
_atom_type_scat_dispersion_real
_atom_type_scat_dispersion_imag
_atom_type_scat_source
C C 0.0033 0.0016 'International Tables Vol C Tables 4.2.6.8 and 6.1.1.4'
H H 0.0000 0.0000 'International Tables Vol C Tables 4.2.6.8 and 6.1.1.4'
P P 0.1023 0.0942 'International Tables Vol C Tables 4.2.6.8 and 6.1.1.4'
Hf Hf -0.5830 6.1852 'International Tables Vol C Tables 4.2.6.8 and 6.1.1.4'

loop_
_geom_angle_atom_site_label_1
_geom_angle_atom_site_label_2
_geom_angle_atom_site_label_3
_geom_angle
_geom_angle_site_symmetry_1
_geom_angle_site_symmetry_3
_geom_angle_publ_flag
C12 Hf1 C8 79.95(14) . . ?
C12 Hf1 C10 63.59(12) . . ?
C8 Hf1 C10 63.46(12) . . ?
C12 Hf1 C11 34.69(12) . . ?
C8 Hf1 C11 82.16(12) . . ?
C10 Hf1 C11 34.32(11) . . ?
C12 Hf1 C9 82.23(12) . . ?
C8 Hf1 C9 34.58(12) . . ?
C10 Hf1 C9 34.28(11) . . ?
C11 Hf1 C9 64.64(12) . . ?
C12 Hf1 C3 130.12(13) . . ?
C8 Hf1 C3 130.53(13) . . ?
C10 Hf1 C3 93.17(12) . . ?
C11 Hf1 C3 102.77(12) . . ?
C9 Hf1 C3 103.08(11) . . ?
C12 Hf1 C1 164.45(13) . . ?
C8 Hf1 C1 98.95(14) . . ?
C10 Hf1 C1 129.90(12) . . ?
C11 Hf1 C1 160.85(12) . . ?
C9 Hf1 C1 105.78(13) . . ?
C3 Hf1 C1 61.94(12) . . ?
C12 Hf1 C5 99.26(14) . . ?
C8 Hf1 C5 164.13(13) . . ?
C10 Hf1 C5 130.50(13) . . ?
C11 Hf1 C5 106.32(13) . . ?
C9 Hf1 C5 161.28(12) . . ?
C3 Hf1 C5 61.66(12) . . ?
C1 Hf1 C5 77.52(14) . . ?
C12 Hf1 C2 161.63(13) . . ?
C8 Hf1 C2 106.36(13) . . ?
C10 Hf1 C2 103.21(11) . . ?
C11 Hf1 C2 127.82(12) . . ?
C9 Hf1 C2 93.33(11) . . ?
C3 Hf1 C2 33.65(12) . . ?
C1 Hf1 C2 33.44(12) . . ?
C5 Hf1 C2 79.37(12) . . ?
C12 Hf1 C4 106.10(13) . . ?
C8 Hf1 C4 162.12(12) . . ?
C10 Hf1 C4 103.59(11) . . ?
C11 Hf1 C4 93.37(11) . . ?
C9 Hf1 C4 128.35(11) . . ?
C3 Hf1 C4 33.67(11) . . ?
C1 Hf1 C4 79.69(12) . . ?
C5 Hf1 C4 33.22(12) . . ?
C2 Hf1 C4 62.96(11) . . ?
C12 Hf1 P1 81.61(9) . . ?
C8 Hf1 P1 82.13(9) . . ?
C10 Hf1 P1 133.80(8) . . ?
C11 Hf1 P1 116.11(8) . . ?
C9 Hf1 P1 116.50(8) . . ?
C3 Hf1 P1 133.02(9) . . ?
C1 Hf1 P1 82.87(9) . . ?
C5 Hf1 P1 82.08(9) . . ?
C2 Hf1 P1 116.04(8) . . ?
C4 Hf1 P1 115.14(8) . . ?
C19 P1 C15 101.76(18) . . ?
C19 P1 C17 98.8(2) . . ?
C15 P1 C17 102.23(19) . . ?
C19 P1 Hf1 117.28(13) . . ?
C15 P1 Hf1 116.21(12) . . ?
C17 P1 Hf1 117.68(13) . . ?
C2 C1 Hf1 73.7(2) . . ?
C2 C1 H1A 119(3) . . ?
Hf1 C1 H1A 99(3) . . ?
C2 C1 H1B 118(3) . . ?
Hf1 C1 H1B 120(3) . . ?
H1A C1 H1B 118(4) . . ?
C1 C2 C3 125.1(3) . . ?
C1 C2 C6 118.5(3) . . ?
C3 C2 C6 116.4(3) . . ?
C1 C2 Hf1 72.91(19) . . ?
C3 C2 Hf1 71.75(19) . . ?
C6 C2 Hf1 128.4(2) . . ?
C2 C3 C4 130.7(3) . . ?
C2 C3 Hf1 74.59(19) . . ?
C4 C3 Hf1 74.86(18) . . ?
C2 C3 H3 116(3) . . ?
C4 C3 H3 113(3) . . ?
Hf1 C3 H3 128(3) . . ?
C5 C4 C3 124.7(3) . . ?
C5 C4 C7 118.5(3) . . ?
C3 C4 C7 116.8(3) . . ?
C5 C4 Hf1 73.07(19) . . ?
C3 C4 Hf1 71.47(18) . . ?
C7 C4 Hf1 128.6(2) . . ?
C4 C5 Hf1 73.71(19) . . ?
C4 C5 H5A 119(3) . . ?
Hf1 C5 H5A 99(3) . . ?
C4 C5 H5B 117(3) . . ?
Hf1 C5 H5B 123(3) . . ?
H5A C5 H5B 116(4) . . ?
C2 C6 H6A 109.5 . . ?
C2 C6 H6B 109.5 . . ?
H6A C6 H6B 109.5 . . ?
C2 C6 H6C 109.5 . . ?
H6A C6 H6C 109.5 . . ?
H6B C6 H6C 109.5 . . ?
C4 C7 H7A 109.5 . . ?
C4 C7 H7B 109.5 . . ?
H7A C7 H7B 109.5 . . ?
C4 C7 H7C 109.5 . . ?
H7A C7 H7C 109.5 . . ?
H7B C7 H7C 109.5 . . ?
C9 C8 Hf1 73.55(19) . . ?
C9 C8 H8A 120(3) . . ?
Hf1 C8 H8A 105(2) . . ?
C9 C8 H8B 114(3) . . ?
Hf1 C8 H8B 121(3) . . ?
H8A C8 H8B 117(4) . . ?
C10 C9 C8 124.6(3) . . ?
C10 C9 C13 117.6(3) . . ?
C8 C9 C13 117.9(3) . . ?
C10 C9 Hf1 72.39(18) . . ?
C8 C9 Hf1 71.87(19) . . ?
C13 C9 Hf1 130.6(2) . . ?
C9 C10 C11 130.7(3) . . ?
C9 C10 Hf1 73.33(18) . . ?
C11 C10 Hf1 73.29(18) . . ?
C9 C10 H10 114(2) . . ?
C11 C10 H10 114(2) . . ?
Hf1 C10 H10 121(2) . . ?
C10 C11 C12 124.3(3) . . ?
C10 C11 C14 117.6(3) . . ?
C12 C11 C14 118.0(3) . . ?
C10 C11 Hf1 72.38(18) . . ?
C12 C11 Hf1 71.52(19) . . ?
C14 C11 Hf1 129.7(2) . . ?
C11 C12 Hf1 73.80(19) . . ?
C11 C12 H12A 115(3) . . ?
Hf1 C12 H12A 107(3) . . ?
C11 C12 H12B 116(2) . . ?
Hf1 C12 H12B 126(3) . . ?
H12A C12 H12B 113(4) . . ?
C9 C13 H13A 109.5 . . ?
C9 C13 H13B 109.5 . . ?
H13A C13 H13B 109.5 . . ?
C9 C13 H13C 109.5 . . ?
H13A C13 H13C 109.5 . . ?
H13B C13 H13C 109.5 . . ?
C11 C14 H14A 109.5 . . ?
C11 C14 H14B 109.5 . . ?
H14A C14 H14B 109.5 . . ?
C11 C14 H14C 109.5 . . ?
H14A C14 H14C 109.5 . . ?
H14B C14 H14C 109.5 . . ?
C16 C15 P1 117.5(3) . . ?
C16 C15 H15A 107.9 . . ?
P1 C15 H15A 107.9 . . ?
C16 C15 H15B 107.9 . . ?
P1 C15 H15B 107.9 . . ?
H15A C15 H15B 107.2 . . ?
C15 C16 H16A 109.5 . . ?
C15 C16 H16B 109.5 . . ?
H16A C16 H16B 109.5 . . ?
C15 C16 H16C 109.5 . . ?
H16A C16 H16C 109.5 . . ?
H16B C16 H16C 109.5 . . ?
C18 C17 P1 114.9(3) . . ?
C18 C17 H17A 108.5 . . ?
P1 C17 H17A 108.5 . . ?
C18 C17 H17B 108.5 . . ?
P1 C17 H17B 108.5 . . ?
H17A C17 H17B 107.5 . . ?
C17 C18 H18A 109.5 . . ?
C17 C18 H18B 109.5 . . ?
H18A C18 H18B 109.5 . . ?
C17 C18 H18C 109.5 . . ?
H18A C18 H18C 109.5 . . ?
H18B C18 H18C 109.5 . . ?
C20 C19 P1 114.3(3) . . ?
C20 C19 H19A 108.7 . . ?
P1 C19 H19A 108.7 . . ?
C20 C19 H19B 108.7 . . ?
P1 C19 H19B 108.7 . . ?
H19A C19 H19B 107.6 . . ?
C19 C20 H20A 109.5 . . ?
C19 C20 H20B 109.5 . . ?
H20A C20 H20B 109.5 . . ?
C19 C20 H20C 109.5 . . ?
H20A C20 H20C 109.5 . . ?
H20B C20 H20C 109.5 . . ?

loop_
_geom_bond_atom_site_label_1
_geom_bond_atom_site_label_2
_geom_bond_distance
_geom_bond_site_symmetry_2
_geom_bond_publ_flag
Hf1 C12 2.387(3) . ?
Hf1 C8 2.395(3) . ?
Hf1 C10 2.405(3) . ?
Hf1 C11 2.416(3) . ?
Hf1 C9 2.417(3) . ?
Hf1 C3 2.423(3) . ?
Hf1 C1 2.450(3) . ?
Hf1 C5 2.458(4) . ?
Hf1 C2 2.459(3) . ?
Hf1 C4 2.466(3) . ?
Hf1 P1 2.6852(8) . ?
P1 C19 1.841(4) . ?
P1 C15 1.842(3) . ?
P1 C17 1.845(4) . ?
C1 C2 1.412(5) . ?
C1 H1A 0.96(4) . ?
C1 H1B 0.96(4) . ?
C2 C3 1.414(5) . ?
C2 C6 1.506(5) . ?
C3 C4 1.417(5) . ?
C3 H3 0.79(4) . ?
C4 C5 1.408(5) . ?
C4 C7 1.506(5) . ?
C5 H5A 0.84(4) . ?
C5 H5B 0.77(4) . ?
C6 H6A 0.9800 . ?
C6 H6B 0.9800 . ?
C6 H6C 0.9800 . ?
C7 H7A 0.9800 . ?
C7 H7B 0.9800 . ?
C7 H7C 0.9800 . ?
C8 C9 1.430(5) . ?
C8 H8A 1.02(5) . ?
C8 H8B 0.82(4) . ?
C9 C10 1.421(5) . ?
C9 C13 1.508(4) . ?
C10 C11 1.423(5) . ?
C10 H10 0.91(4) . ?
C11 C12 1.432(5) . ?
C11 C14 1.506(5) . ?
C12 H12A 0.83(5) . ?
C12 H12B 0.86(4) . ?
C13 H13A 0.9800 . ?
C13 H13B 0.9800 . ?
C13 H13C 0.9800 . ?
C14 H14A 0.9800 . ?
C14 H14B 0.9800 . ?
C14 H14C 0.9800 . ?
C15 C16 1.527(5) . ?
C15 H15A 0.9900 . ?
C15 H15B 0.9900 . ?
C16 H16A 0.9800 . ?
C16 H16B 0.9800 . ?
C16 H16C 0.9800 . ?
C17 C18 1.509(7) . ?
C17 H17A 0.9900 . ?
C17 H17B 0.9900 . ?
C18 H18A 0.9800 . ?
C18 H18B 0.9800 . ?
C18 H18C 0.9800 . ?
C19 C20 1.518(7) . ?
C19 H19A 0.9900 . ?
C19 H19B 0.9900 . ?
C20 H20A 0.9800 . ?
C20 H20B 0.9800 . ?
C20 H20C 0.9800 . ?

loop_
_geom_torsion_atom_site_label_1
_geom_torsion_atom_site_label_2
_geom_torsion_atom_site_label_3
_geom_torsion_atom_site_label_4
_geom_torsion
_geom_torsion_site_symmetry_1
_geom_torsion_site_symmetry_2
_geom_torsion_site_symmetry_3
_geom_torsion_site_symmetry_4
_geom_torsion_publ_flag
C12 Hf1 P1 C19 -79.1(2) . . . . ?
C8 Hf1 P1 C19 -160.0(2) . . . . ?
C10 Hf1 P1 C19 -119.2(2) . . . . ?
C11 Hf1 P1 C19 -82.75(19) . . . . ?
C9 Hf1 P1 C19 -155.98(19) . . . . ?
C3 Hf1 P1 C19 59.8(2) . . . . ?
C1 Hf1 P1 C19 99.9(2) . . . . ?
C5 Hf1 P1 C19 21.6(2) . . . . ?
C2 Hf1 P1 C19 95.61(19) . . . . ?
C4 Hf1 P1 C19 24.86(19) . . . . ?
C12 Hf1 P1 C15 41.58(18) . . . . ?
C8 Hf1 P1 C15 -39.34(18) . . . . ?
C10 Hf1 P1 C15 1.42(19) . . . . ?
C11 Hf1 P1 C15 37.88(18) . . . . ?
C9 Hf1 P1 C15 -35.34(18) . . . . ?
C3 Hf1 P1 C15 -179.54(19) . . . . ?
C1 Hf1 P1 C15 -139.45(18) . . . . ?
C5 Hf1 P1 C15 142.22(18) . . . . ?
C2 Hf1 P1 C15 -143.76(18) . . . . ?
C4 Hf1 P1 C15 145.49(17) . . . . ?
C12 Hf1 P1 C17 163.2(2) . . . . ?
C8 Hf1 P1 C17 82.3(2) . . . . ?
C10 Hf1 P1 C17 123.1(2) . . . . ?
C11 Hf1 P1 C17 159.55(19) . . . . ?
C9 Hf1 P1 C17 86.32(19) . . . . ?
C3 Hf1 P1 C17 -57.9(2) . . . . ?
C1 Hf1 P1 C17 -17.8(2) . . . . ?
C5 Hf1 P1 C17 -96.1(2) . . . . ?
C2 Hf1 P1 C17 -22.10(19) . . . . ?
C4 Hf1 P1 C17 -92.85(19) . . . . ?
C12 Hf1 C1 C2 -169.1(4) . . . . ?
C8 Hf1 C1 C2 106.2(2) . . . . ?
C10 Hf1 C1 C2 43.5(3) . . . . ?
C11 Hf1 C1 C2 14.3(5) . . . . ?
C9 Hf1 C1 C2 71.4(2) . . . . ?
C3 Hf1 C1 C2 -25.2(2) . . . . ?
C5 Hf1 C1 C2 -89.6(2) . . . . ?
C4 Hf1 C1 C2 -55.7(2) . . . . ?
P1 Hf1 C1 C2 -173.0(2) . . . . ?
Hf1 C1 C2 C3 51.9(3) . . . . ?
Hf1 C1 C2 C6 -124.9(3) . . . . ?
C12 Hf1 C2 C1 170.8(4) . . . . ?
C8 Hf1 C2 C1 -81.4(2) . . . . ?
C10 Hf1 C2 C1 -147.2(2) . . . . ?
C11 Hf1 C2 C1 -174.1(2) . . . . ?
C9 Hf1 C2 C1 -114.0(2) . . . . ?
C3 Hf1 C2 C1 137.3(3) . . . . ?
C5 Hf1 C2 C1 83.4(2) . . . . ?
C4 Hf1 C2 C1 114.1(2) . . . . ?
P1 Hf1 C2 C1 7.8(2) . . . . ?
C12 Hf1 C2 C3 33.5(5) . . . . ?
C8 Hf1 C2 C3 141.4(2) . . . . ?
C10 Hf1 C2 C3 75.5(2) . . . . ?
C11 Hf1 C2 C3 48.6(3) . . . . ?
C9 Hf1 C2 C3 108.8(2) . . . . ?
C1 Hf1 C2 C3 -137.3(3) . . . . ?
C5 Hf1 C2 C3 -53.9(2) . . . . ?
C4 Hf1 C2 C3 -23.2(2) . . . . ?
P1 Hf1 C2 C3 -129.52(18) . . . . ?
C12 Hf1 C2 C6 -76.1(5) . . . . ?
C8 Hf1 C2 C6 31.8(3) . . . . ?
C10 Hf1 C2 C6 -34.1(3) . . . . ?
C11 Hf1 C2 C6 -61.0(4) . . . . ?
C9 Hf1 C2 C6 -0.8(3) . . . . ?
C3 Hf1 C2 C6 -109.6(4) . . . . ?
C1 Hf1 C2 C6 113.1(4) . . . . ?
C5 Hf1 C2 C6 -163.5(3) . . . . ?
C4 Hf1 C2 C6 -132.8(4) . . . . ?
P1 Hf1 C2 C6 120.9(3) . . . . ?
C1 C2 C3 C4 1.1(6) . . . . ?
C6 C2 C3 C4 178.0(3) . . . . ?
Hf1 C2 C3 C4 53.5(3) . . . . ?
C1 C2 C3 Hf1 -52.4(3) . . . . ?
C6 C2 C3 Hf1 124.5(3) . . . . ?
C12 Hf1 C3 C2 -166.9(2) . . . . ?
C8 Hf1 C3 C2 -52.0(3) . . . . ?
C10 Hf1 C3 C2 -109.2(2) . . . . ?
C11 Hf1 C3 C2 -142.6(2) . . . . ?
C9 Hf1 C3 C2 -76.0(2) . . . . ?
C1 Hf1 C3 C2 25.1(2) . . . . ?
C5 Hf1 C3 C2 115.6(2) . . . . ?
C4 Hf1 C3 C2 140.8(3) . . . . ?
P1 Hf1 C3 C2 71.5(2) . . . . ?
C12 Hf1 C3 C4 52.3(3) . . . . ?
C8 Hf1 C3 C4 167.2(2) . . . . ?
C10 Hf1 C3 C4 109.9(2) . . . . ?
C11 Hf1 C3 C4 76.6(2) . . . . ?
C9 Hf1 C3 C4 143.2(2) . . . . ?
C1 Hf1 C3 C4 -115.7(2) . . . . ?
C5 Hf1 C3 C4 -25.2(2) . . . . ?
C2 Hf1 C3 C4 -140.8(3) . . . . ?
P1 Hf1 C3 C4 -69.4(2) . . . . ?
C2 C3 C4 C5 -0.7(6) . . . . ?
Hf1 C3 C4 C5 52.8(3) . . . . ?
C2 C3 C4 C7 -178.1(3) . . . . ?
Hf1 C3 C4 C7 -124.6(3) . . . . ?
C2 C3 C4 Hf1 -53.5(3) . . . . ?
C12 Hf1 C4 C5 82.2(2) . . . . ?
C8 Hf1 C4 C5 -170.1(4) . . . . ?
C10 Hf1 C4 C5 148.3(2) . . . . ?
C11 Hf1 C4 C5 115.1(2) . . . . ?
C9 Hf1 C4 C5 175.0(2) . . . . ?
C3 Hf1 C4 C5 -136.8(3) . . . . ?
C1 Hf1 C4 C5 -82.9(2) . . . . ?
C2 Hf1 C4 C5 -113.7(3) . . . . ?
P1 Hf1 C4 C5 -5.9(3) . . . . ?
C12 Hf1 C4 C3 -140.9(2) . . . . ?
C8 Hf1 C4 C3 -33.3(5) . . . . ?
C10 Hf1 C4 C3 -74.9(2) . . . . ?
C11 Hf1 C4 C3 -108.1(2) . . . . ?
C9 Hf1 C4 C3 -48.1(3) . . . . ?
C1 Hf1 C4 C3 53.9(2) . . . . ?
C5 Hf1 C4 C3 136.8(3) . . . . ?
C2 Hf1 C4 C3 23.2(2) . . . . ?
P1 Hf1 C4 C3 130.91(18) . . . . ?
C12 Hf1 C4 C7 -31.1(3) . . . . ?
C8 Hf1 C4 C7 76.6(5) . . . . ?
C10 Hf1 C4 C7 35.0(3) . . . . ?
C11 Hf1 C4 C7 1.8(3) . . . . ?
C9 Hf1 C4 C7 61.7(4) . . . . ?
C3 Hf1 C4 C7 109.9(4) . . . . ?
C1 Hf1 C4 C7 163.8(3) . . . . ?
C5 Hf1 C4 C7 -113.3(4) . . . . ?
C2 Hf1 C4 C7 133.0(3) . . . . ?
P1 Hf1 C4 C7 -119.2(3) . . . . ?
C3 C4 C5 Hf1 -52.1(3) . . . . ?
C7 C4 C5 Hf1 125.2(3) . . . . ?
C12 Hf1 C5 C4 -105.3(2) . . . . ?
C8 Hf1 C5 C4 168.9(4) . . . . ?
C10 Hf1 C5 C4 -42.3(3) . . . . ?
C11 Hf1 C5 C4 -70.4(2) . . . . ?
C9 Hf1 C5 C4 -12.2(5) . . . . ?
C3 Hf1 C5 C4 25.5(2) . . . . ?
C1 Hf1 C5 C4 90.2(2) . . . . ?
C2 Hf1 C5 C4 56.1(2) . . . . ?
P1 Hf1 C5 C4 174.6(2) . . . . ?
C12 Hf1 C8 C9 90.9(2) . . . . ?
C10 Hf1 C8 C9 25.5(2) . . . . ?
C11 Hf1 C8 C9 55.8(2) . . . . ?
C3 Hf1 C8 C9 -44.3(3) . . . . ?
C1 Hf1 C8 C9 -104.9(2) . . . . ?
C5 Hf1 C8 C9 179.4(4) . . . . ?
C2 Hf1 C8 C9 -71.4(2) . . . . ?
C4 Hf1 C8 C9 -20.7(5) . . . . ?
P1 Hf1 C8 C9 173.7(2) . . . . ?
Hf1 C8 C9 C10 -52.3(3) . . . . ?
Hf1 C8 C9 C13 127.0(3) . . . . ?
C12 Hf1 C9 C10 53.4(2) . . . . ?
C8 Hf1 C9 C10 136.9(3) . . . . ?
C11 Hf1 C9 C10 21.98(19) . . . . ?
C3 Hf1 C9 C10 -76.1(2) . . . . ?
C1 Hf1 C9 C10 -140.3(2) . . . . ?
C5 Hf1 C9 C10 -42.6(5) . . . . ?
C2 Hf1 C9 C10 -108.7(2) . . . . ?
C4 Hf1 C9 C10 -51.0(2) . . . . ?
P1 Hf1 C9 C10 129.92(17) . . . . ?
C12 Hf1 C9 C8 -83.5(2) . . . . ?
C10 Hf1 C9 C8 -136.9(3) . . . . ?
C11 Hf1 C9 C8 -114.9(2) . . . . ?
C3 Hf1 C9 C8 147.0(2) . . . . ?
C1 Hf1 C9 C8 82.8(2) . . . . ?
C5 Hf1 C9 C8 -179.5(4) . . . . ?
C2 Hf1 C9 C8 114.4(2) . . . . ?
C4 Hf1 C9 C8 172.0(2) . . . . ?
P1 Hf1 C9 C8 -7.0(2) . . . . ?
C12 Hf1 C9 C13 164.9(3) . . . . ?
C8 Hf1 C9 C13 -111.5(4) . . . . ?
C10 Hf1 C9 C13 111.6(4) . . . . ?
C11 Hf1 C9 C13 133.5(3) . . . . ?
C3 Hf1 C9 C13 35.4(3) . . . . ?
C1 Hf1 C9 C13 -28.7(3) . . . . ?
C5 Hf1 C9 C13 69.0(5) . . . . ?
C2 Hf1 C9 C13 2.8(3) . . . . ?
C4 Hf1 C9 C13 60.5(4) . . . . ?
P1 Hf1 C9 C13 -118.5(3) . . . . ?
C8 C9 C10 C11 2.8(6) . . . . ?
C13 C9 C10 C11 -176.4(3) . . . . ?
Hf1 C9 C10 C11 -49.2(3) . . . . ?
C8 C9 C10 Hf1 52.0(3) . . . . ?
C13 C9 C10 Hf1 -127.2(3) . . . . ?
C12 Hf1 C10 C9 -117.4(2) . . . . ?
C8 Hf1 C10 C9 -25.7(2) . . . . ?
C11 Hf1 C10 C9 -143.1(3) . . . . ?
C3 Hf1 C10 C9 108.7(2) . . . . ?
C1 Hf1 C10 C9 53.3(2) . . . . ?
C5 Hf1 C10 C9 163.42(19) . . . . ?
C2 Hf1 C10 C9 76.2(2) . . . . ?
C4 Hf1 C10 C9 141.14(19) . . . . ?
P1 Hf1 C10 C9 -72.0(2) . . . . ?
C12 Hf1 C10 C11 25.7(2) . . . . ?
C8 Hf1 C10 C11 117.5(2) . . . . ?
C9 Hf1 C10 C11 143.1(3) . . . . ?
C3 Hf1 C10 C11 -108.1(2) . . . . ?
C1 Hf1 C10 C11 -163.6(2) . . . . ?
C5 Hf1 C10 C11 -53.4(2) . . . . ?
C2 Hf1 C10 C11 -140.6(2) . . . . ?
C4 Hf1 C10 C11 -75.7(2) . . . . ?
P1 Hf1 C10 C11 71.2(2) . . . . ?
C9 C10 C11 C12 -2.4(6) . . . . ?
Hf1 C10 C11 C12 -51.7(3) . . . . ?
C9 C10 C11 C14 175.4(3) . . . . ?
Hf1 C10 C11 C14 126.2(3) . . . . ?
C9 C10 C11 Hf1 49.3(3) . . . . ?
C12 Hf1 C11 C10 -136.9(3) . . . . ?
C8 Hf1 C11 C10 -53.3(2) . . . . ?
C9 Hf1 C11 C10 -21.96(19) . . . . ?
C3 Hf1 C11 C10 76.6(2) . . . . ?
C1 Hf1 C11 C10 41.5(5) . . . . ?
C5 Hf1 C11 C10 140.47(19) . . . . ?
C2 Hf1 C11 C10 51.4(2) . . . . ?
C4 Hf1 C11 C10 109.3(2) . . . . ?
P1 Hf1 C11 C10 -130.47(17) . . . . ?
C8 Hf1 C11 C12 83.6(2) . . . . ?
C10 Hf1 C11 C12 136.9(3) . . . . ?
C9 Hf1 C11 C12 115.0(2) . . . . ?
C3 Hf1 C11 C12 -146.5(2) . . . . ?
C1 Hf1 C11 C12 178.4(4) . . . . ?
C5 Hf1 C11 C12 -82.6(2) . . . . ?
C2 Hf1 C11 C12 -171.7(2) . . . . ?
C4 Hf1 C11 C12 -113.8(2) . . . . ?
P1 Hf1 C11 C12 6.4(2) . . . . ?
C12 Hf1 C11 C14 111.5(4) . . . . ?
C8 Hf1 C11 C14 -164.9(3) . . . . ?
C10 Hf1 C11 C14 -111.6(4) . . . . ?
C9 Hf1 C11 C14 -133.6(3) . . . . ?
C3 Hf1 C11 C14 -35.0(3) . . . . ?
C1 Hf1 C11 C14 -70.2(5) . . . . ?
C5 Hf1 C11 C14 28.8(3) . . . . ?
C2 Hf1 C11 C14 -60.2(4) . . . . ?
C4 Hf1 C11 C14 -2.3(3) . . . . ?
P1 Hf1 C11 C14 117.9(3) . . . . ?
C10 C11 C12 Hf1 52.1(3) . . . . ?
C14 C11 C12 Hf1 -125.8(3) . . . . ?
C8 Hf1 C12 C11 -90.7(2) . . . . ?
C10 Hf1 C12 C11 -25.47(19) . . . . ?
C9 Hf1 C12 C11 -55.8(2) . . . . ?
C3 Hf1 C12 C11 44.8(3) . . . . ?
C1 Hf1 C12 C11 -178.0(4) . . . . ?
C5 Hf1 C12 C11 105.4(2) . . . . ?
C2 Hf1 C12 C11 21.2(5) . . . . ?
C4 Hf1 C12 C11 72.0(2) . . . . ?
P1 Hf1 C12 C11 -174.2(2) . . . . ?
C19 P1 C15 C16 -52.2(4) . . . . ?
C17 P1 C15 C16 49.7(4) . . . . ?
Hf1 P1 C15 C16 179.2(3) . . . . ?
C19 P1 C17 C18 167.7(3) . . . . ?
C15 P1 C17 C18 63.5(4) . . . . ?
Hf1 P1 C17 C18 -65.1(4) . . . . ?
C15 P1 C19 C20 -64.1(3) . . . . ?
C17 P1 C19 C20 -168.6(3) . . . . ?
Hf1 P1 C19 C20 63.9(3) . . . . ?
